data_4101458
loop_
_publ_author_name
'Deng, Liang'
'Chan, Hoi-Shan'
'Xie, Zuowei'

_publ_section_title
;
 Synthesis, structure, and reactivity of 13-vertex carboranes and
 14-vertex metallacarboranes.
;
_journal_issue 15
_journal_name_full 'Journal of the American Chemical Society'
_journal_page_first 5219
_journal_page_last 5230
_journal_paper_doi 10.1021/ja0605772
_journal_volume 128
_journal_year 2006
_chemical_formula_sum 'C28 H53 B11 Na2 O5'
_chemical_formula_weight 634.59
_chemical_name_systematic
; 
 ? 
;
_space_group_IT_number 14
_symmetry_cell_setting monoclinic
_symmetry_space_group_name_Hall '-P 2yn'
_symmetry_space_group_name_H-M 'P 1 21/n 1'
_atom_sites_solution_hydrogens geom
_atom_sites_solution_primary direct
_atom_sites_solution_secondary difmap
_audit_creation_method SHELXL-97
_cell_angle_alpha 90.00
_cell_angle_beta 100.730(2)
_cell_angle_gamma 90.00
_cell_formula_units_Z 4
_cell_length_a 10.6621(8)
_cell_length_b 28.285(2)
_cell_length_c 12.8219(9)
_cell_measurement_temperature 293(2)
_cell_volume 3799.1(5)
_computing_cell_refinement 'Bruker SMART'
_computing_data_collection 'Bruker SMART'
_computing_data_reduction 'Bruker SHELXTL'
_computing_molecular_graphics 'Bruker SHELXTL'
_computing_publication_material 'Bruker SHELXTL'
_computing_structure_refinement 'SHELXL-97 (Sheldrick, 1997)'
_computing_structure_solution 'SHELXS-97 (Sheldrick, 1990)'
_diffrn_ambient_temperature 293(2)
_diffrn_measured_fraction_theta_full 0.999
_diffrn_measured_fraction_theta_max 0.999
_diffrn_measurement_device_type 'CCD area detector'
_diffrn_measurement_method 'phi and omega scans'
_diffrn_radiation_monochromator graphite
_diffrn_radiation_source 'fine-focus sealed tube'
_diffrn_radiation_type MoK\a
_diffrn_radiation_wavelength 0.71073
_diffrn_reflns_av_R_equivalents 0.0611
_diffrn_reflns_av_sigmaI/netI 0.0717
_diffrn_reflns_limit_h_max 12
_diffrn_reflns_limit_h_min -12
_diffrn_reflns_limit_k_max 30
_diffrn_reflns_limit_k_min -32
_diffrn_reflns_limit_l_max 14
_diffrn_reflns_limit_l_min -11
_diffrn_reflns_number 18518
_diffrn_reflns_theta_full 24.00
_diffrn_reflns_theta_max 24.00
_diffrn_reflns_theta_min 1.44
_exptl_absorpt_coefficient_mu 0.087
_exptl_absorpt_correction_T_max 1.0000
_exptl_absorpt_correction_T_min 0.9580
_exptl_absorpt_correction_type sadabs
_exptl_crystal_colour colorless
_exptl_crystal_density_diffrn 1.109
_exptl_crystal_density_method 'not measured'
_exptl_crystal_description prism
_exptl_crystal_F_000 1352
_exptl_crystal_size_max 0.50
_exptl_crystal_size_mid 0.30
_exptl_crystal_size_min 0.20
_refine_diff_density_max 0.420
_refine_diff_density_min -0.320
_refine_diff_density_rms 0.059
_refine_ls_extinction_method none
_refine_ls_goodness_of_fit_ref 1.040
_refine_ls_hydrogen_treatment mixed
_refine_ls_matrix_type full
_refine_ls_number_parameters 459
_refine_ls_number_reflns 5966
_refine_ls_number_restraints 28
_refine_ls_restrained_S_all 1.043
_refine_ls_R_factor_all 0.1694
_refine_ls_R_factor_gt 0.0978
_refine_ls_shift/su_max 0.040
_refine_ls_shift/su_mean 0.006
_refine_ls_structure_factor_coef Fsqd
_refine_ls_weighting_details 'calc w=1/[\s^2^(Fo^2^)+(0.1827P)^2^+1.9685P] where P=(Fo^2^+2Fc^2^)/3'
_refine_ls_weighting_scheme calc
_refine_ls_wR_factor_gt 0.2739
_refine_ls_wR_factor_ref 0.3336
_reflns_number_gt 2991
_reflns_number_total 5966
_reflns_threshold_expression >2sigma(I)
_cod_data_source_file ja0605772si20060125_040455.cif
_cod_data_source_block 15a
_cod_original_sg_symbol_H-M P2(1)/n
_cod_database_code 4101458

loop_
_symmetry_equiv_pos_as_xyz
'x, y, z'
'-x+1/2, y+1/2, -z+1/2'
'-x, -y, -z'
'x-1/2, -y-1/2, z-1/2'

loop_
_atom_site_label
_atom_site_type_symbol
_atom_site_fract_x
_atom_site_fract_y
_atom_site_fract_z
_atom_site_U_iso_or_equiv
_atom_site_adp_type
_atom_site_occupancy
_atom_site_symmetry_multiplicity
_atom_site_calc_flag
_atom_site_refinement_flags
Na1 Na 0.84740(19) 0.52691(8) 0.56572(17) 0.0709(7) Uani 1 1 d .
Na2 Na 0.7458(2) 0.32574(8) 0.45606(18) 0.0778(8) Uani 1 1 d .
C2 C 0.8802(4) 0.38474(16) 0.7282(4) 0.0514(12) Uani 1 1 d .
C1 C 0.9675(4) 0.42342(17) 0.7886(4) 0.0522(13) Uani 1 1 d .
C11 C 0.7763(5) 0.36810(19) 0.7875(4) 0.0622(14) Uani 1 1 d .
H11A H 0.7129 0.3500 0.7396 0.075 Uiso 1 1 calc R
H11B H 0.8139 0.3475 0.8454 0.075 Uiso 1 1 calc R
C12 C 0.7129(5) 0.40867(18) 0.8308(4) 0.0536(13) Uani 1 1 d .
C13 C 0.5801(5) 0.4139(2) 0.8194(4) 0.0638(15) Uani 1 1 d .
H13A H 0.5265 0.3908 0.7837 0.077 Uiso 1 1 calc R
C14 C 0.5288(6) 0.4521(3) 0.8595(5) 0.0763(18) Uani 1 1 d .
H14A H 0.4406 0.4551 0.8508 0.092 Uiso 1 1 calc R
C15 C 0.6066(6) 0.4868(3) 0.9133(5) 0.0832(19) Uani 1 1 d .
H15A H 0.5710 0.5128 0.9412 0.100 Uiso 1 1 calc R
C16 C 0.7383(6) 0.4824(2) 0.9255(4) 0.0783(18) Uani 1 1 d .
H16A H 0.7909 0.5058 0.9612 0.094 Uiso 1 1 calc R
C17 C 0.7921(5) 0.4435(2) 0.8847(4) 0.0610(14) Uani 1 1 d .
C18 C 0.9337(5) 0.4369(2) 0.8952(4) 0.0667(15) Uani 1 1 d .
H18A H 0.9623 0.4122 0.9467 0.080 Uiso 1 1 calc R
H18B H 0.9772 0.4659 0.9206 0.080 Uiso 1 1 calc R
B3 B 0.8539(5) 0.39574(19) 0.6068(5) 0.0491(14) Uani 1 1 d .
B7 B 0.9355(6) 0.3423(2) 0.6616(5) 0.0585(16) Uani 1 1 d .
B6 B 1.0588(6) 0.3653(2) 0.7724(6) 0.0665(18) Uani 1 1 d .
B5 B 1.1253(5) 0.4250(2) 0.7916(5) 0.0645(17) Uani 1 1 d .
B4 B 1.0037(5) 0.4606(2) 0.7082(5) 0.0533(15) Uani 1 1 d .
B12 B 0.9722(5) 0.3705(2) 0.5470(5) 0.0546(15) Uani 1 1 d .
B11 B 1.0936(6) 0.3436(2) 0.6455(6) 0.0710(19) Uani 1 1 d .
B10 B 1.1912(6) 0.3870(2) 0.7118(6) 0.0688(18) Uani 1 1 d .
B9 B 1.1391(5) 0.4442(2) 0.6615(5) 0.0586(16) Uani 1 1 d .
B8 B 0.9846(5) 0.4336(2) 0.5740(5) 0.0515(14) Uani 1 1 d .
B13 B 1.1246(6) 0.3951(2) 0.5775(6) 0.0621(17) Uani 1 1 d .
H4 H 0.998(4) 0.4995(17) 0.723(4) 0.058(13) Uiso 1 1 d .
H12 H 0.945(4) 0.3576(13) 0.461(3) 0.040(11) Uiso 1 1 d .
H3 H 0.756(5) 0.3951(17) 0.553(4) 0.072(15) Uiso 1 1 d .
H13 H 1.179(5) 0.3916(15) 0.519(4) 0.056(13) Uiso 1 1 d .
H5 H 1.182(4) 0.4401(15) 0.866(4) 0.057(13) Uiso 1 1 d .
H9 H 1.207(4) 0.4718(15) 0.640(3) 0.049(12) Uiso 1 1 d .
H10 H 1.305(5) 0.3774(16) 0.731(4) 0.067(14) Uiso 1 1 d .
H7 H 0.880(4) 0.3049(16) 0.652(3) 0.056(13) Uiso 1 1 d .
H6 H 1.078(4) 0.3449(16) 0.851(4) 0.057(13) Uiso 1 1 d .
H11 H 1.145(5) 0.3088(19) 0.635(4) 0.082(16) Uiso 1 1 d .
H8 H 0.953(4) 0.4562(15) 0.503(4) 0.056(13) Uiso 1 1 d .
O1 O 0.5508(6) 0.2986(2) 0.4741(7) 0.154(3) Uani 1 1 d D
C21 C 0.4786(13) 0.2683(6) 0.4027(15) 0.288(11) Uani 1 1 d D
H21A H 0.4510 0.2841 0.3352 0.346 Uiso 1 1 calc R
H21B H 0.5285 0.2408 0.3912 0.346 Uiso 1 1 calc R
C22 C 0.3723(16) 0.2547(7) 0.446(2) 0.345(16) Uani 1 1 d D
H22A H 0.2942 0.2628 0.3975 0.414 Uiso 1 1 calc R
H22B H 0.3734 0.2208 0.4574 0.414 Uiso 1 1 calc R
C23 C 0.376(2) 0.2757(10) 0.532(2) 0.378(18) Uani 1 1 d D
H23A H 0.3846 0.2533 0.5904 0.454 Uiso 1 1 calc R
H23B H 0.2990 0.2940 0.5311 0.454 Uiso 1 1 calc R
C24 C 0.4822(17) 0.3053(8) 0.5446(14) 0.322(14) Uani 1 1 d D
H24A H 0.4537 0.3379 0.5411 0.386 Uiso 1 1 calc R
H24B H 0.5341 0.3001 0.6142 0.386 Uiso 1 1 calc R
O2 O 0.8310(6) 0.2571(2) 0.4104(6) 0.137(2) Uani 1 1 d D
C31 C 0.920(3) 0.2533(5) 0.3494(18) 0.41(2) Uani 1 1 d D
H31A H 0.9673 0.2825 0.3497 0.486 Uiso 1 1 calc R
H31B H 0.8806 0.2458 0.2768 0.486 Uiso 1 1 calc R
C32 C 1.0017(14) 0.2158(7) 0.395(2) 0.307(14) Uani 1 1 d D
H32A H 1.0129 0.1927 0.3418 0.369 Uiso 1 1 calc R
H32B H 1.0847 0.2279 0.4284 0.369 Uiso 1 1 calc R
C33 C 0.943(2) 0.1977(8) 0.4641(13) 0.292(12) Uani 1 1 d D
H33A H 0.9376 0.1637 0.4555 0.350 Uiso 1 1 calc R
H33B H 0.9889 0.2047 0.5352 0.350 Uiso 1 1 calc R
C34 C 0.8245(15) 0.2170(4) 0.4490(19) 0.303(13) Uani 1 1 d D
H34A H 0.7649 0.1975 0.4011 0.364 Uiso 1 1 calc R
H34B H 0.7951 0.2192 0.5161 0.364 Uiso 1 1 calc R
O3 O 0.6954(6) 0.36890(19) 0.3008(4) 0.1204(19) Uani 1 1 d D
C41 C 0.6621(14) 0.3546(4) 0.1972(7) 0.187(6) Uani 1 1 d D
H41A H 0.7106 0.3266 0.1858 0.225 Uiso 1 1 calc R
H41B H 0.5721 0.3465 0.1815 0.225 Uiso 1 1 calc R
C42 C 0.6866(15) 0.3904(4) 0.1309(7) 0.205(7) Uani 1 1 d D
H42A H 0.6129 0.3955 0.0750 0.246 Uiso 1 1 calc R
H42B H 0.7587 0.3821 0.0983 0.246 Uiso 1 1 calc R
C43 C 0.7146(11) 0.4328(4) 0.1937(8) 0.158(4) Uani 1 1 d D
H43A H 0.7940 0.4469 0.1826 0.190 Uiso 1 1 calc R
H43B H 0.6466 0.4558 0.1752 0.190 Uiso 1 1 calc R
C44 C 0.7245(10) 0.4180(3) 0.3002(7) 0.132(3) Uani 1 1 d D
H44A H 0.6654 0.4358 0.3342 0.158 Uiso 1 1 calc R
H44B H 0.8103 0.4236 0.3391 0.158 Uiso 1 1 calc R
O4 O 0.8252(7) 0.5824(2) 0.7042(4) 0.133(2) Uani 1 1 d D
C51 C 0.733(2) 0.5860(6) 0.7596(14) 0.348(15) Uani 1 1 d D
H51A H 0.7210 0.5555 0.7910 0.417 Uiso 1 1 calc R
H51B H 0.6544 0.5943 0.7123 0.417 Uiso 1 1 calc R
C52 C 0.7600(19) 0.6201(6) 0.8405(13) 0.265(9) Uani 1 1 d D
H52A H 0.7760 0.6051 0.9098 0.318 Uiso 1 1 calc R
H52B H 0.6892 0.6419 0.8370 0.318 Uiso 1 1 calc R
C53 C 0.8720(19) 0.6443(6) 0.8213(14) 0.258(9) Uani 1 1 d D
H53A H 0.8516 0.6757 0.7930 0.309 Uiso 1 1 calc R
H53B H 0.9362 0.6466 0.8855 0.309 Uiso 1 1 calc R
C54 C 0.9127(15) 0.6146(8) 0.7456(18) 0.41(2) Uani 1 1 d D
H54A H 0.9334 0.6339 0.6887 0.495 Uiso 1 1 calc R
H54B H 0.9900 0.5984 0.7789 0.495 Uiso 1 1 calc R
O5 O 0.6272(3) 0.51405(14) 0.5287(3) 0.0762(12) Uani 1 1 d .
C61 C 0.5356(6) 0.5418(2) 0.4580(5) 0.087(2) Uani 1 1 d .
H61 H 0.5399 0.5745 0.4502 0.105 Uiso 1 1 calc R
C62 C 0.5651(6) 0.4880(2) 0.5999(5) 0.085(2) Uani 1 1 d .
H62 H 0.5861 0.4899 0.6735 0.102 Uiso 1 1 calc R

loop_
_atom_site_aniso_label
_atom_site_aniso_U_11
_atom_site_aniso_U_22
_atom_site_aniso_U_33
_atom_site_aniso_U_23
_atom_site_aniso_U_13
_atom_site_aniso_U_12
Na1 0.0531(12) 0.0888(15) 0.0725(14) 0.0036(12) 0.0163(10) 0.0037(11)
Na2 0.0762(15) 0.0721(14) 0.0811(16) -0.0133(12) 0.0043(12) -0.0147(11)
C2 0.041(3) 0.056(3) 0.056(3) 0.005(2) 0.005(2) -0.004(2)
C1 0.037(3) 0.065(3) 0.051(3) 0.001(2) 0.001(2) -0.006(2)
C11 0.050(3) 0.074(3) 0.061(3) 0.014(3) 0.007(3) -0.012(3)
C12 0.048(3) 0.074(3) 0.040(3) 0.008(3) 0.011(2) -0.009(3)
C13 0.047(3) 0.093(4) 0.052(3) 0.012(3) 0.013(3) -0.010(3)
C14 0.053(3) 0.113(5) 0.071(4) 0.012(4) 0.030(3) 0.009(4)
C15 0.074(4) 0.107(5) 0.080(4) -0.013(4) 0.043(4) 0.000(4)
C16 0.077(4) 0.109(5) 0.053(3) -0.020(3) 0.024(3) -0.016(4)
C17 0.052(3) 0.092(4) 0.040(3) -0.001(3) 0.010(2) -0.008(3)
C18 0.050(3) 0.097(4) 0.050(3) -0.008(3) 0.001(2) -0.012(3)
B3 0.038(3) 0.051(3) 0.054(3) -0.001(3) -0.005(3) -0.006(2)
B7 0.048(3) 0.055(3) 0.072(4) 0.008(3) 0.007(3) -0.001(3)
B6 0.044(3) 0.072(4) 0.081(5) 0.018(4) 0.003(3) 0.007(3)
B5 0.039(3) 0.091(5) 0.059(4) -0.004(4) -0.001(3) -0.007(3)
B4 0.044(3) 0.058(4) 0.055(4) -0.010(3) 0.002(3) -0.013(3)
B12 0.046(3) 0.055(3) 0.062(4) -0.006(3) 0.006(3) -0.003(3)
B11 0.054(4) 0.063(4) 0.098(5) 0.005(4) 0.018(4) 0.011(3)
B10 0.039(3) 0.084(5) 0.080(5) 0.013(4) 0.003(3) 0.007(3)
B9 0.039(3) 0.071(4) 0.066(4) -0.002(3) 0.008(3) -0.010(3)
B8 0.044(3) 0.055(3) 0.053(3) 0.003(3) 0.005(3) -0.002(3)
B13 0.038(3) 0.079(4) 0.073(4) -0.006(4) 0.020(3) -0.006(3)
O1 0.110(5) 0.158(5) 0.205(7) -0.056(5) 0.059(5) -0.068(4)
C21 0.134(10) 0.33(2) 0.41(3) -0.23(2) 0.079(14) -0.064(12)
C22 0.176(14) 0.31(2) 0.61(5) -0.28(2) 0.21(2) -0.164(14)
C23 0.23(2) 0.42(4) 0.54(5) -0.24(3) 0.24(3) -0.12(2)
C24 0.223(17) 0.45(3) 0.33(2) -0.23(2) 0.151(17) -0.22(2)
O2 0.150(5) 0.075(3) 0.181(6) -0.025(4) 0.020(4) 0.019(3)
C31 0.72(5) 0.133(11) 0.52(4) 0.059(16) 0.52(4) 0.11(2)
C32 0.165(13) 0.228(19) 0.58(4) -0.08(2) 0.22(2) 0.002(12)
C33 0.33(3) 0.35(3) 0.189(15) 0.122(16) 0.020(16) 0.16(2)
C34 0.188(14) 0.097(8) 0.66(4) -0.007(15) 0.17(2) 0.028(9)
O3 0.169(5) 0.108(4) 0.068(3) 0.005(3) -0.018(3) -0.023(3)
C41 0.316(17) 0.146(8) 0.075(6) 0.000(6) -0.029(8) -0.062(10)
C42 0.340(19) 0.186(11) 0.077(6) 0.001(7) 0.007(8) -0.117(12)
C43 0.200(11) 0.140(8) 0.119(8) 0.027(7) -0.009(7) -0.026(7)
C44 0.199(10) 0.091(6) 0.095(6) 0.008(5) -0.001(6) 0.016(6)
O4 0.155(5) 0.148(5) 0.099(4) -0.030(4) 0.034(4) 0.034(4)
C51 0.58(4) 0.252(17) 0.32(2) -0.162(17) 0.35(3) -0.18(2)
C52 0.35(3) 0.261(19) 0.226(16) -0.137(15) 0.153(17) -0.041(17)
C53 0.34(3) 0.218(16) 0.226(17) -0.102(14) 0.073(16) -0.095(16)
C54 0.196(15) 0.59(4) 0.48(3) -0.45(3) 0.136(18) -0.17(2)
O5 0.052(2) 0.098(3) 0.080(3) 0.037(2) 0.015(2) 0.003(2)
C61 0.065(4) 0.090(4) 0.102(5) 0.053(4) 0.004(4) -0.002(3)
C62 0.067(4) 0.127(5) 0.063(4) 0.038(4) 0.015(3) -0.010(4)

loop_
_atom_type_symbol
_atom_type_description
_atom_type_scat_dispersion_real
_atom_type_scat_dispersion_imag
_atom_type_scat_source
C C 0.0033 0.0016 'International Tables Vol C Tables 4.2.6.8 and 6.1.1.4'
H H 0.0000 0.0000 'International Tables Vol C Tables 4.2.6.8 and 6.1.1.4'
B B 0.0013 0.0007 'International Tables Vol C Tables 4.2.6.8 and 6.1.1.4'
O O 0.0106 0.0060 'International Tables Vol C Tables 4.2.6.8 and 6.1.1.4'
Na Na 0.0362 0.0249 'International Tables Vol C Tables 4.2.6.8 and 6.1.1.4'

loop_
_geom_angle_atom_site_label_1
_geom_angle_atom_site_label_2
_geom_angle_atom_site_label_3
_geom_angle
_geom_angle_site_symmetry_1
_geom_angle_site_symmetry_3
O5 Na1 O4 91.1(2) . .
O5 Na1 B4 117.57(16) . .
O4 Na1 B4 94.6(2) . .
O5 Na1 B13 101.91(16) . 3_766
O4 Na1 B13 90.4(2) . 3_766
B4 Na1 B13 140.04(18) . 3_766
O5 Na1 B8 129.11(17) . 3_766
O4 Na1 B8 110.5(2) . 3_766
B4 Na1 B8 106.32(17) . 3_766
B13 Na1 B8 36.37(17) 3_766 3_766
O5 Na1 B8 109.52(16) . .
O4 Na1 B8 131.1(2) . .
B4 Na1 B8 36.54(16) . .
B13 Na1 B8 125.36(18) 3_766 .
B8 Na1 B8 90.44(17) 3_766 .
O5 Na1 B9 94.11(15) . 3_766
O4 Na1 B9 123.8(2) . 3_766
B4 Na1 B9 130.31(18) . 3_766
B13 Na1 B9 33.92(18) 3_766 3_766
B8 Na1 B9 35.44(15) 3_766 3_766
B8 Na1 B9 99.16(18) . 3_766
O2 Na2 O1 98.9(3) . .
O2 Na2 O3 105.7(3) . .
O1 Na2 O3 101.3(3) . .
O2 Na2 B12 98.0(2) . .
O1 Na2 B12 148.4(3) . .
O3 Na2 B12 99.5(2) . .
O2 Na2 B3 129.7(2) . .
O1 Na2 B3 115.3(2) . .
O3 Na2 B3 102.51(19) . .
B12 Na2 B3 36.06(17) . .
O2 Na2 B7 97.0(2) . .
O1 Na2 B7 115.9(3) . .
O3 Na2 B7 132.44(19) . .
B12 Na2 B7 35.16(18) . .
B3 Na2 B7 35.73(16) . .
C11 C2 C1 113.1(4) . .
C11 C2 B3 123.0(4) . .
C1 C2 B3 109.7(4) . .
C11 C2 B7 113.4(4) . .
C1 C2 B7 122.4(4) . .
B3 C2 B7 69.1(4) . .
C11 C2 B6 121.6(4) . .
C1 C2 B6 65.9(3) . .
B3 C2 B6 109.1(4) . .
B7 C2 B6 61.5(3) . .
C18 C1 C2 113.8(4) . .
C18 C1 B4 123.3(5) . .
C2 C1 B4 110.1(4) . .
C18 C1 B5 112.1(4) . .
C2 C1 B5 122.6(4) . .
B4 C1 B5 68.2(4) . .
C18 C1 B6 121.0(4) . .
C2 C1 B6 67.3(3) . .
B4 C1 B6 107.9(4) . .
B5 C1 B6 60.3(3) . .
C12 C11 C2 111.6(4) . .
C13 C12 C17 118.9(5) . .
C13 C12 C11 124.2(5) . .
C17 C12 C11 117.0(5) . .
C14 C13 C12 121.0(5) . .
C13 C14 C15 120.5(6) . .
C14 C15 C16 119.6(6) . .
C17 C16 C15 120.5(6) . .
C16 C17 C12 119.5(5) . .
C16 C17 C18 123.0(5) . .
C12 C17 C18 117.5(5) . .
C17 C18 C1 110.7(4) . .
C2 B3 B12 110.2(4) . .
C2 B3 B7 57.7(3) . .
B12 B3 B7 59.8(3) . .
C2 B3 B8 109.6(4) . .
B12 B3 B8 60.4(3) . .
B7 B3 B8 103.9(4) . .
C2 B3 Na2 120.8(3) . .
B12 B3 Na2 69.7(3) . .
B7 B3 Na2 77.8(3) . .
B8 B3 Na2 118.0(3) . .
C2 B7 B11 119.8(5) . .
C2 B7 B12 104.9(4) . .
B11 B7 B12 61.6(4) . .
C2 B7 B3 53.3(3) . .
B11 B7 B3 110.0(4) . .
B12 B7 B3 58.1(3) . .
C2 B7 B6 67.6(3) . .
B11 B7 B6 61.4(4) . .
B12 B7 B6 103.9(4) . .
B3 B7 B6 102.8(4) . .
C2 B7 Na2 108.5(3) . .
B11 B7 Na2 113.8(4) . .
B12 B7 Na2 64.3(3) . .
B3 B7 Na2 66.5(2) . .
B6 B7 Na2 166.9(4) . .
B5 B6 B10 56.0(4) . .
B5 B6 B11 106.9(5) . .
B10 B6 B11 56.0(4) . .
B5 B6 B7 128.8(5) . .
B10 B6 B7 106.4(5) . .
B11 B6 B7 55.9(4) . .
B5 B6 C1 52.7(3) . .
B10 B6 C1 101.7(4) . .
B11 B6 C1 124.5(4) . .
B7 B6 C1 94.7(3) . .
B5 B6 C2 96.4(4) . .
B10 B6 C2 124.5(4) . .
B11 B6 C2 100.6(4) . .
B7 B6 C2 50.9(3) . .
C1 B6 C2 46.7(2) . .
C1 B5 B10 119.2(5) . .
C1 B5 B9 104.1(4) . .
B10 B5 B9 61.4(4) . .
C1 B5 B4 53.1(3) . .
B10 B5 B4 108.7(4) . .
B9 B5 B4 57.2(3) . .
C1 B5 B6 67.0(3) . .
B10 B5 B6 62.2(4) . .
B9 B5 B6 104.6(5) . .
B4 B5 B6 102.4(4) . .
C1 B4 B9 111.8(5) . .
C1 B4 B5 58.6(3) . .
B9 B4 B5 60.4(4) . .
C1 B4 B8 109.5(4) . .
B9 B4 B8 61.5(3) . .
B5 B4 B8 105.0(4) . .
C1 B4 Na1 131.4(3) . .
B9 B4 Na1 111.9(3) . .
B5 B4 Na1 169.8(4) . .
B8 B4 Na1 74.5(3) . .
B13 B12 B3 117.2(4) . .
B13 B12 B7 109.4(4) . .
B3 B12 B7 62.2(3) . .
B13 B12 B11 59.5(4) . .
B3 B12 B11 110.4(5) . .
B7 B12 B11 58.0(3) . .
B13 B12 B8 62.2(3) . .
B3 B12 B8 63.1(3) . .
B7 B12 B8 107.6(4) . .
B11 B12 B8 105.3(4) . .
B13 B12 Na2 167.2(4) . .
B3 B12 Na2 74.3(3) . .
B7 B12 Na2 80.5(3) . .
B11 B12 Na2 123.8(4) . .
B8 B12 Na2 123.6(3) . .
B7 B11 B10 117.7(5) . .
B7 B11 B13 110.6(4) . .
B10 B11 B13 60.3(4) . .
B7 B11 B12 60.3(4) . .
B10 B11 B12 109.5(5) . .
B13 B11 B12 58.6(3) . .
B7 B11 B6 62.7(4) . .
B10 B11 B6 61.9(4) . .
B13 B11 B6 104.3(5) . .
B12 B11 B6 104.0(4) . .
B5 B10 B11 117.5(5) . .
B5 B10 B13 111.5(4) . .
B11 B10 B13 60.8(4) . .
B5 B10 B9 61.0(4) . .
B11 B10 B9 110.3(4) . .
B13 B10 B9 59.1(4) . .
B5 B10 B6 61.8(4) . .
B11 B10 B6 62.1(4) . .
B13 B10 B6 104.8(4) . .
B9 B10 B6 104.0(4) . .
B4 B9 B13 116.3(4) . .
B4 B9 B5 62.5(4) . .
B13 B9 B5 108.7(5) . .
B4 B9 B10 109.9(5) . .
B13 B9 B10 59.3(4) . .
B5 B9 B10 57.5(4) . .
B4 B9 B8 62.8(3) . .
B13 B9 B8 61.8(3) . .
B5 B9 B8 107.4(4) . .
B10 B9 B8 104.7(4) . .
B4 B9 Na1 116.7(3) . 3_766
B13 B9 Na1 68.9(3) . 3_766
B5 B9 Na1 177.0(4) . 3_766
B10 B9 Na1 121.2(4) . 3_766
B8 B9 Na1 70.0(3) . 3_766
B12 B8 B9 107.6(4) . .
B12 B8 B13 56.9(3) . .
B9 B8 B13 56.7(3) . .
B12 B8 B4 124.9(4) . .
B9 B8 B4 55.7(3) . .
B13 B8 B4 105.8(4) . .
B12 B8 B3 56.6(3) . .
B9 B8 B3 125.4(4) . .
B13 B8 B3 106.9(4) . .
B4 B8 B3 89.1(4) . .
B12 B8 Na1 106.5(3) . 3_766
B9 B8 Na1 74.6(3) . 3_766
B13 B8 Na1 70.2(3) . 3_766
B4 B8 Na1 115.4(3) . 3_766
B3 B8 Na1 155.4(3) . 3_766
B12 B8 Na1 146.8(3) . .
B9 B8 Na1 104.6(3) . .
B13 B8 Na1 154.9(3) . .
B4 B8 Na1 68.9(3) . .
B3 B8 Na1 97.6(3) . .
Na1 B8 Na1 89.56(17) 3_766 .
B12 B13 B10 111.0(5) . .
B12 B13 B9 115.3(4) . .
B10 B13 B9 61.6(4) . .
B12 B13 B11 61.8(4) . .
B10 B13 B11 58.9(4) . .
B9 B13 B11 110.9(5) . .
B12 B13 B8 60.9(3) . .
B10 B13 B8 106.3(5) . .
B9 B13 B8 61.5(3) . .
B11 B13 B8 106.0(4) . .
B12 B13 Na1 111.1(4) . 3_766
B10 B13 Na1 130.3(4) . 3_766
B9 B13 Na1 77.2(3) . 3_766
B11 B13 Na1 170.7(4) . 3_766
B8 B13 Na1 73.4(3) . 3_766
C24 O1 C21 103.9(9) . .
C24 O1 Na2 132.7(8) . .
C21 O1 Na2 123.5(8) . .
C22 C21 O1 107.4(12) . .
C23 C22 C21 108.9(13) . .
C22 C23 C24 106.1(15) . .
O1 C24 C23 113.0(13) . .
C34 O2 C31 104.8(9) . .
C34 O2 Na2 128.6(9) . .
C31 O2 Na2 125.6(8) . .
O2 C31 C32 105.4(12) . .
O2 C31 C34 36.0(5) . .
C32 C31 C34 73.1(8) . .
C33 C32 C31 103.9(12) . .
C34 C33 C32 107.6(15) . .
O2 C34 C33 107.6(13) . .
O2 C34 C31 39.2(7) . .
C33 C34 C31 74.5(10) . .
C41 O3 C44 107.5(6) . .
C41 O3 Na2 130.9(6) . .
C44 O3 Na2 120.2(4) . .
C42 C41 O3 109.6(8) . .
C41 C42 C43 108.0(8) . .
C44 C43 C42 105.3(8) . .
C43 C44 O3 108.5(7) . .
C51 O4 C54 105.5(9) . .
C51 O4 Na1 129.1(8) . .
C54 O4 Na1 125.2(7) . .
O4 C51 C52 112.4(13) . .
O4 C51 C54 37.6(6) . .
C52 C51 C54 74.8(9) . .
C51 C52 C53 105.1(11) . .
C54 C53 C52 101.9(11) . .
O4 C54 C53 113.4(12) . .
O4 C54 C51 36.9(5) . .
C53 C54 C51 76.7(9) . .
C62 O5 C61 110.1(4) . .
C62 O5 Na1 121.3(3) . .
C61 O5 Na1 125.7(3) . .
O5 C61 C62 110.7(5) . 3_666
O5 C62 C61 111.1(5) . 3_666

loop_
_geom_bond_atom_site_label_1
_geom_bond_atom_site_label_2
_geom_bond_distance
_geom_bond_site_symmetry_2
Na1 O5 2.335(4) .
Na1 O4 2.414(6) .
Na1 B4 2.915(7) .
Na1 B13 2.922(7) 3_766
Na1 B8 2.977(6) 3_766
Na1 B8 3.010(6) .
Na1 B9 3.055(7) 3_766
Na2 O2 2.265(6) .
Na2 O1 2.269(6) .
Na2 O3 2.312(5) .
Na2 B12 2.782(6) .
Na2 B3 2.855(6) .
Na2 B7 3.044(7) .
C2 C11 1.530(7) .
C2 C1 1.547(6) .
C2 B3 1.561(8) .
C2 B7 1.646(8) .
C2 B6 1.961(7) .
C1 C18 1.525(7) .
C1 B4 1.570(8) .
C1 B5 1.676(7) .
C1 B6 1.940(8) .
C11 C12 1.490(7) .
C12 C13 1.403(7) .
C12 C17 1.395(7) .
C13 C14 1.356(8) .
C14 C15 1.382(8) .
C15 C16 1.389(8) .
C16 C17 1.387(8) .
C17 C18 1.502(7) .
B3 B12 1.746(8) .
B3 B7 1.819(8) .
B3 B8 1.866(8) .
B7 B11 1.736(9) .
B7 B12 1.777(9) .
B7 B6 1.864(9) .
B6 B5 1.830(10) .
B6 B10 1.838(9) .
B6 B11 1.841(11) .
B5 B10 1.723(10) .
B5 B9 1.786(9) .
B5 B4 1.823(9) .
B4 B9 1.727(9) .
B4 B8 1.860(8) .
B12 B13 1.744(8) .
B12 B11 1.800(9) .
B12 B8 1.819(8) .
B11 B10 1.727(10) .
B11 B13 1.760(10) .
B10 B13 1.751(10) .
B10 B9 1.793(9) .
B9 B13 1.748(9) .
B9 B8 1.837(8) .
B9 Na1 3.055(7) 3_766
B8 B13 1.842(8) .
B8 Na1 2.977(6) 3_766
B13 Na1 2.922(7) 3_766
O1 C24 1.277(13) .
O1 C21 1.379(12) .
C21 C22 1.406(18) .
C22 C23 1.250(19) .
C23 C24 1.392(17) .
O2 C34 1.245(13) .
O2 C31 1.341(14) .
C31 C32 1.43(2) .
C31 C34 2.050(19) .
C32 C33 1.280(18) .
C33 C34 1.359(16) .
O3 C41 1.371(9) .
O3 C44 1.424(8) .
C41 C42 1.379(11) .
C42 C43 1.445(12) .
C43 C44 1.413(10) .
O4 C51 1.318(12) .
O4 C54 1.340(12) .
C51 C52 1.407(14) .
C51 C54 2.116(19) .
C52 C53 1.437(15) .
C53 C54 1.411(14) .
O5 C62 1.428(6) .
O5 C61 1.437(6) .
C61 C62 1.456(9) 3_666
C62 C61 1.456(9) 3_666
